data_7011195
loop_
_publ_author_name
'Gajda, Tam\'as'
'Jancs\'o, Attila'
'Mikkola, Satu'
'L\"onnberg, Harri'
'Sirges, Holger'

_publ_section_title
;
 Crystal structure, solution properties and hydrolytic activity of an
 alkoxo-bridged dinuclear copper(ii) complex, as a ribonuclease model
;
_journal_issue 8
_journal_name_full 'Journal of the Chemical Society, Dalton Transactions'
_journal_page_first 1757
_journal_paper_doi 10.1039/b108948j
_journal_year 2002
_chemical_formula_sum 'C28 H33 Cl2 Cu2 N4 O14 P'
_chemical_formula_weight 878.53
_chemical_name_common '[Cu2(H-1bpdpo)(DPP)(CH3OH)(ClO4)]ClO4'
_chemical_name_systematic
; 
mu(1,1)-(N,N'-bis(2-pyridylmethyl)-1,3-diaminopropane-2-alkoxo)
mu(1,3)-diphenilphosphato dicopper(II) diperchlorate
;
_space_group_IT_number 14
_symmetry_cell_setting monoclinic
_symmetry_space_group_name_Hall '-P 2ybc'
_symmetry_space_group_name_H-M 'P 1 21/c 1'
_atom_sites_solution_hydrogens geom
_atom_sites_solution_primary direct
_atom_sites_solution_secondary difmap
_audit_creation_method SHELXL-97
_cell_angle_alpha 90.00
_cell_angle_beta 91.70(3)
_cell_angle_gamma 90.00
_cell_formula_units_Z 4
_cell_length_a 7.2856(15)
_cell_length_b 32.789(7)
_cell_length_c 15.008(3)
_cell_measurement_reflns_used 25
_cell_measurement_temperature 153(2)
_cell_measurement_theta_max 25.6
_cell_measurement_theta_min 4.27
_cell_volume 3583.6(13)
_computing_structure_refinement 'SHELXL-97 (Sheldrick, 1997)'
_computing_structure_solution 'SHELXS-97 (Sheldrick, 1990)'
_diffrn_ambient_temperature 153(2)
_diffrn_measured_fraction_theta_full 0.977
_diffrn_measured_fraction_theta_max 0.977
_diffrn_measurement_device_type 'STOE IDPS'
_diffrn_measurement_method '\w scans'
_diffrn_radiation_monochromator graphite
_diffrn_radiation_source 'fine-focus sealed tube'
_diffrn_radiation_type MoK\a
_diffrn_radiation_wavelength 0.71073
_diffrn_reflns_av_R_equivalents 0.0687
_diffrn_reflns_av_sigmaI/netI 0.0439
_diffrn_reflns_limit_h_max 8
_diffrn_reflns_limit_h_min -8
_diffrn_reflns_limit_k_max 39
_diffrn_reflns_limit_k_min -39
_diffrn_reflns_limit_l_max 18
_diffrn_reflns_limit_l_min -18
_diffrn_reflns_number 27024
_diffrn_reflns_theta_full 25.60
_diffrn_reflns_theta_max 25.60
_diffrn_reflns_theta_min 4.27
_diffrn_standards_decay_% 0
_diffrn_standards_interval_count 100
_diffrn_standards_number 270
_exptl_absorpt_coefficient_mu 1.451
_exptl_absorpt_correction_type none
_exptl_crystal_colour blue
_exptl_crystal_density_diffrn 1.628
_exptl_crystal_density_method 'not measured'
_exptl_crystal_description needles
_exptl_crystal_F_000 1792
_exptl_crystal_size_max 0.32
_exptl_crystal_size_mid 0.20
_exptl_crystal_size_min 0.16
_refine_diff_density_max 1.253
_refine_diff_density_min -0.921
_refine_diff_density_rms 0.077
_refine_ls_extinction_method none
_refine_ls_goodness_of_fit_ref 1.023
_refine_ls_hydrogen_treatment mixed
_refine_ls_matrix_type full
_refine_ls_number_parameters 488
_refine_ls_number_reflns 6583
_refine_ls_number_restraints 0
_refine_ls_restrained_S_all 1.023
_refine_ls_R_factor_all 0.0800
_refine_ls_R_factor_gt 0.0599
_refine_ls_shift/su_max 0.002
_refine_ls_shift/su_mean 0.000
_refine_ls_structure_factor_coef Fsqd
_refine_ls_weighting_details 'calc w=1/[\s^2^(Fo^2^)+(0.0605P)^2^+8.2874P] where P=(Fo^2^+2Fc^2^)/3'
_refine_ls_weighting_scheme calc
_refine_ls_wR_factor_gt 0.1362
_refine_ls_wR_factor_ref 0.1489
_reflns_number_gt 5117
_reflns_number_total 6583
_reflns_threshold_expression >2sigma(I)
_cod_data_source_file b108948j.txt
_cod_data_source_block '[Cu2(H-1bpdpo)(DPP)(CH3OH)(ClO4)]ClO4'
_cod_original_cell_volume 3583.7(13)
_cod_original_sg_symbol_H-M P21/c
_cod_database_code 7011195

loop_
_symmetry_equiv_pos_as_xyz
'x, y, z'
'-x, y+1/2, -z+1/2'
'-x, -y, -z'
'x, -y-1/2, z-1/2'

loop_
_atom_site_label
_atom_site_type_symbol
_atom_site_fract_x
_atom_site_fract_y
_atom_site_fract_z
_atom_site_U_iso_or_equiv
_atom_site_adp_type
_atom_site_occupancy
_atom_site_symmetry_multiplicity
_atom_site_calc_flag
_atom_site_refinement_flags
_atom_site_disorder_assembly
_atom_site_disorder_group
Cu1 Cu 0.22607(8) 0.561100(19) 0.22640(3) 0.04611(18) Uani 1 1 d . . .
Cu2 Cu 0.33672(8) 0.626881(18) 0.40359(4) 0.04607(18) Uani 1 1 d . . .
N1 N 0.2319(6) 0.53261(15) 0.1097(3) 0.0548(11) Uani 1 1 d . . .
N2 N 0.2115(6) 0.50442(13) 0.2728(3) 0.0550(10) Uani 1 1 d . . .
H2B H 0.0889 0.4967 0.2742 0.066 Uiso 1 1 calc R . .
N3 N 0.3558(6) 0.59482(13) 0.5159(3) 0.0508(10) Uani 1 1 d . . .
H3B H 0.2473 0.5983 0.5460 0.061 Uiso 1 1 calc R . .
N4 N 0.4443(6) 0.67023(13) 0.4805(3) 0.0572(11) Uani 1 1 d . . .
O1 O 0.2635(4) 0.57700(10) 0.3483(2) 0.0460(7) Uani 1 1 d . . .
P1 P 0.3085(2) 0.65410(4) 0.20220(9) 0.0616(4) Uani 1 1 d . . .
O2 O 0.2252(5) 0.61537(12) 0.1728(2) 0.0601(9) Uani 1 1 d . . .
O3 O 0.3566(6) 0.66039(11) 0.2979(2) 0.0620(10) Uani 1 1 d . . .
O4 O 0.4911(7) 0.66259(13) 0.1505(3) 0.0841(14) Uani 1 1 d . . .
O5 O 0.1946(12) 0.6917(2) 0.1672(3) 0.152(3) Uani 1 1 d . . .
C1 C 0.2056(8) 0.5487(2) 0.0282(3) 0.0666(15) Uani 1 1 d . . .
H1A H 0.1773 0.5769 0.0230 0.080 Uiso 1 1 calc R . .
C2 C 0.2181(9) 0.5257(3) -0.0486(4) 0.083(2) Uani 1 1 d . . .
H2A H 0.1983 0.5378 -0.1056 0.100 Uiso 1 1 calc R . .
C3 C 0.2590(10) 0.4859(3) -0.0407(5) 0.095(3) Uani 1 1 d . . .
H3A H 0.2689 0.4697 -0.0928 0.114 Uiso 1 1 calc R . .
C4 C 0.2868(9) 0.4683(2) 0.0422(5) 0.082(2) Uani 1 1 d . . .
H4A H 0.3154 0.4401 0.0480 0.098 Uiso 1 1 calc R . .
C5 C 0.2718(7) 0.4929(2) 0.1168(4) 0.0622(14) Uani 1 1 d . . .
C6 C 0.3079(8) 0.47732(18) 0.2106(4) 0.0654(14) Uani 1 1 d . . .
H6A H 0.2620 0.4490 0.2161 0.079 Uiso 1 1 calc R . .
H6B H 0.4414 0.4774 0.2250 0.079 Uiso 1 1 calc R . .
C7 C 0.2905(8) 0.50433(16) 0.3652(3) 0.0581(13) Uani 1 1 d . . .
H7B H 0.4257 0.5013 0.3641 0.070 Uiso 1 1 calc R . .
H7C H 0.2405 0.4811 0.3990 0.070 Uiso 1 1 calc R . .
C8 C 0.2410(7) 0.54442(16) 0.4100(3) 0.0506(11) Uani 1 1 d . . .
H8A H 0.1108 0.5435 0.4291 0.061 Uiso 1 1 calc R . .
C9 C 0.3691(7) 0.55167(15) 0.4908(3) 0.0509(12) Uani 1 1 d . . .
H9A H 0.3328 0.5341 0.5410 0.061 Uiso 1 1 calc R . .
H9B H 0.4970 0.5449 0.4759 0.061 Uiso 1 1 calc R . .
C10 C 0.5060(8) 0.61142(17) 0.5715(4) 0.0591(13) Uani 1 1 d . . .
H10A H 0.6243 0.5994 0.5539 0.071 Uiso 1 1 calc R . .
H10B H 0.4871 0.6047 0.6349 0.071 Uiso 1 1 calc R . .
C11 C 0.5099(8) 0.65690(17) 0.5593(4) 0.0581(13) Uani 1 1 d . . .
C12 C 0.5823(10) 0.6844(2) 0.6218(5) 0.0822(19) Uani 1 1 d . . .
H12A H 0.6290 0.6750 0.6779 0.099 Uiso 1 1 calc R . .
C13 C 0.5856(13) 0.7250(2) 0.6016(6) 0.098(2) Uani 1 1 d . . .
H13A H 0.6330 0.7441 0.6439 0.117 Uiso 1 1 calc R . .
C14 C 0.5206(13) 0.7379(2) 0.5206(6) 0.096(2) Uani 1 1 d . . .
H14A H 0.5252 0.7660 0.5050 0.116 Uiso 1 1 calc R . .
C15 C 0.4487(10) 0.70998(18) 0.4620(4) 0.0757(17) Uani 1 1 d . . .
H15A H 0.4000 0.7192 0.4061 0.091 Uiso 1 1 calc R . .
C16 C 0.5208(11) 0.65436(16) 0.0610(4) 0.0723(19) Uani 1 1 d . . .
C17 C 0.3826(12) 0.6546(2) -0.0029(4) 0.085(2) Uani 1 1 d . . .
H17A H 0.2589 0.6589 0.0129 0.102 Uiso 1 1 calc R . .
C18 C 0.4266(15) 0.6483(2) -0.0913(5) 0.100(3) Uani 1 1 d . . .
H18A H 0.3328 0.6485 -0.1366 0.120 Uiso 1 1 calc R . .
C19 C 0.6043(16) 0.6417(2) -0.1129(5) 0.104(3) Uani 1 1 d . . .
H19A H 0.6341 0.6375 -0.1734 0.125 Uiso 1 1 calc R . .
C20 C 0.7401(15) 0.6413(3) -0.0482(6) 0.110(3) Uani 1 1 d . . .
H20A H 0.8635 0.6365 -0.0642 0.132 Uiso 1 1 calc R . .
C21 C 0.7006(12) 0.6475(2) 0.0391(5) 0.086(2) Uani 1 1 d . . .
H21A H 0.7954 0.6472 0.0839 0.104 Uiso 1 1 calc R . .
C22 C 0.0709(8) 0.71357(15) 0.2150(3) 0.0561(13) Uani 1 1 d . . .
C23 C -0.0732(12) 0.6951(3) 0.2458(5) 0.095(2) Uani 1 1 d . . .
H23A H -0.0835 0.6665 0.2359 0.115 Uiso 1 1 calc R . .
C24 C -0.2040(14) 0.7128(3) 0.2890(6) 0.110(3) Uani 1 1 d . . .
H24A H -0.3108 0.6986 0.3063 0.132 Uiso 1 1 calc R . .
C25 C -0.1776(15) 0.7533(3) 0.3078(6) 0.106(3) Uani 1 1 d . . .
H25A H -0.2682 0.7662 0.3423 0.127 Uiso 1 1 calc R . .
C26 C -0.0361(15) 0.7768(3) 0.2825(6) 0.112(3) Uani 1 1 d . . .
H26A H -0.0240 0.8048 0.2981 0.135 Uiso 1 1 calc R . .
C27 C 0.0979(14) 0.7549(3) 0.2283(7) 0.121(3) Uani 1 1 d . . .
H27A H 0.1990 0.7687 0.2034 0.145 Uiso 1 1 calc R . .
C28 C -0.0296(13) 0.6732(3) 0.4868(6) 0.123(3) Uani 1 1 d . . .
H28A H -0.1638 0.6721 0.4888 0.185 Uiso 1 1 calc R . .
H28B H 0.0078 0.6992 0.4608 0.185 Uiso 1 1 calc R . .
H28C H 0.0233 0.6708 0.5474 0.185 Uiso 1 1 calc R . .
Cl1 Cl -0.25845(16) 0.56539(4) 0.28645(9) 0.0582(3) Uani 1 1 d . . .
O7 O -0.4178(5) 0.55991(16) 0.2301(3) 0.0836(14) Uani 1 1 d . . .
O6 O -0.2226(8) 0.53160(18) 0.3376(5) 0.123(2) Uani 1 1 d . . .
O8 O -0.1068(6) 0.5742(2) 0.2324(3) 0.1092(19) Uani 1 1 d . . .
O9 O -0.2861(7) 0.59892(17) 0.3454(4) 0.1040(17) Uani 1 1 d . . .
O10 O 0.0323(6) 0.64154(15) 0.4352(3) 0.0838(13) Uani 1 1 d . . .
H4C H -0.0577 0.6299 0.4099 0.101 Uiso 1 1 calc R . .
Cl2 Cl 0.0473(2) 0.59879(6) 0.70966(11) 0.0795(5) Uani 1 1 d . . .
O11 O 0.1760(8) 0.6291(2) 0.6904(4) 0.116(2) Uani 1 1 d . A .
O13 O 0.051(2) 0.5896(13) 0.7976(14) 0.193(18) Uani 0.51(2) 1 d P A 1
O14 O -0.1366(14) 0.6143(5) 0.6995(12) 0.106(6) Uani 0.51(2) 1 d P A 1
O12 O 0.065(5) 0.5665(8) 0.662(3) 0.22(2) Uani 0.51(2) 1 d P A 1
O12A O 0.130(4) 0.5649(8) 0.738(2) 0.189(13) Uani 0.49(2) 1 d P A 2
O13A O -0.056(7) 0.6109(7) 0.772(3) 0.28(3) Uani 0.49(2) 1 d P A 2
O14A O -0.020(3) 0.5837(9) 0.6264(12) 0.154(12) Uani 0.49(2) 1 d P A 2

loop_
_atom_site_aniso_label
_atom_site_aniso_U_11
_atom_site_aniso_U_22
_atom_site_aniso_U_33
_atom_site_aniso_U_23
_atom_site_aniso_U_13
_atom_site_aniso_U_12
Cu1 0.0371(3) 0.0629(4) 0.0381(3) 0.0049(2) -0.0012(2) -0.0043(3)
Cu2 0.0500(4) 0.0491(3) 0.0394(3) 0.0031(2) 0.0042(2) 0.0082(3)
N1 0.040(2) 0.077(3) 0.047(2) -0.001(2) -0.0029(17) -0.014(2)
N2 0.050(3) 0.063(3) 0.051(2) -0.0003(19) -0.0028(18) -0.015(2)
N3 0.049(2) 0.063(3) 0.040(2) 0.0029(18) -0.0002(17) -0.0002(19)
N4 0.062(3) 0.054(3) 0.056(2) -0.005(2) 0.010(2) 0.005(2)
O1 0.0440(19) 0.0546(19) 0.0395(16) 0.0096(14) 0.0003(13) 0.0019(14)
P1 0.0884(11) 0.0556(8) 0.0417(7) 0.0099(6) 0.0172(7) 0.0258(7)
O2 0.053(2) 0.082(3) 0.0450(18) 0.0225(17) -0.0010(15) -0.0010(18)
O3 0.089(3) 0.049(2) 0.0485(19) 0.0013(15) 0.0133(18) 0.0133(18)
O4 0.130(4) 0.076(3) 0.048(2) -0.0134(19) 0.030(2) -0.041(3)
O5 0.242(8) 0.157(6) 0.057(3) 0.018(3) 0.015(4) 0.141(6)
C1 0.054(3) 0.100(5) 0.045(3) 0.002(3) -0.008(2) -0.016(3)
C2 0.062(4) 0.138(7) 0.050(3) -0.004(4) -0.005(3) -0.017(4)
C3 0.064(4) 0.156(8) 0.066(4) -0.042(5) 0.004(3) -0.025(5)
C4 0.070(4) 0.100(5) 0.076(4) -0.034(4) 0.005(3) -0.022(4)
C5 0.043(3) 0.084(4) 0.060(3) -0.010(3) 0.001(2) -0.021(3)
C6 0.060(4) 0.064(3) 0.073(4) -0.007(3) 0.005(3) -0.012(3)
C7 0.067(4) 0.055(3) 0.051(3) 0.009(2) -0.013(2) -0.013(3)
C8 0.046(3) 0.060(3) 0.046(3) 0.012(2) 0.002(2) -0.007(2)
C9 0.055(3) 0.055(3) 0.043(2) 0.011(2) -0.008(2) -0.002(2)
C10 0.055(3) 0.072(3) 0.051(3) -0.001(2) -0.008(2) 0.000(3)
C11 0.055(3) 0.063(3) 0.057(3) -0.007(2) 0.007(2) -0.006(2)
C12 0.091(5) 0.087(5) 0.068(4) -0.020(3) -0.003(3) -0.002(4)
C13 0.123(7) 0.073(5) 0.098(6) -0.035(4) 0.007(5) -0.007(4)
C14 0.139(7) 0.054(4) 0.097(6) -0.021(4) 0.015(5) 0.000(4)
C15 0.101(5) 0.056(3) 0.070(4) -0.008(3) 0.010(3) 0.010(3)
C16 0.128(6) 0.047(3) 0.043(3) -0.003(2) 0.029(3) -0.030(3)
C17 0.118(6) 0.079(4) 0.059(4) 0.001(3) 0.016(4) -0.016(4)
C18 0.169(9) 0.080(5) 0.051(4) 0.010(3) 0.007(4) -0.024(5)
C19 0.166(9) 0.088(5) 0.060(4) -0.002(4) 0.049(5) -0.017(5)
C20 0.140(8) 0.112(6) 0.081(5) -0.014(5) 0.052(6) -0.016(6)
C21 0.110(6) 0.082(4) 0.068(4) -0.005(3) 0.029(4) -0.026(4)
C22 0.073(4) 0.043(3) 0.052(3) 0.009(2) 0.004(2) 0.013(2)
C23 0.083(5) 0.115(6) 0.088(5) 0.042(5) -0.006(4) 0.001(5)
C24 0.101(7) 0.113(7) 0.115(7) 0.025(5) 0.001(5) 0.019(5)
C25 0.141(8) 0.077(5) 0.102(6) 0.015(4) 0.033(5) 0.025(5)
C26 0.141(9) 0.081(5) 0.114(6) -0.005(5) 0.001(6) 0.055(6)
C27 0.110(7) 0.118(7) 0.133(8) 0.049(6) -0.023(6) -0.021(6)
C28 0.093(6) 0.173(9) 0.106(6) 0.006(6) 0.024(5) 0.065(6)
Cl1 0.0306(6) 0.0771(9) 0.0669(8) -0.0105(6) 0.0010(5) -0.0025(5)
O7 0.028(2) 0.145(4) 0.078(3) -0.036(3) -0.0018(17) -0.006(2)
O6 0.088(4) 0.101(4) 0.179(6) 0.051(4) -0.015(4) -0.002(3)
O8 0.032(2) 0.198(6) 0.098(4) 0.002(4) 0.010(2) -0.009(3)
O9 0.076(3) 0.107(4) 0.128(4) -0.050(3) -0.014(3) -0.004(3)
O10 0.057(3) 0.104(3) 0.091(3) -0.015(3) 0.005(2) 0.020(2)
Cl2 0.0778(11) 0.0991(12) 0.0626(9) 0.0140(8) 0.0171(8) -0.0172(9)
O11 0.099(4) 0.148(5) 0.104(4) -0.011(4) 0.033(3) -0.057(4)
O13 0.089(11) 0.39(4) 0.101(13) 0.14(2) -0.024(10) -0.042(16)
O14 0.039(6) 0.149(12) 0.130(12) 0.035(10) 0.006(6) 0.011(6)
O12 0.19(3) 0.124(17) 0.36(4) -0.14(2) 0.19(3) -0.086(17)
O12A 0.24(3) 0.19(2) 0.131(18) 0.000(15) -0.043(19) 0.093(19)
O13A 0.42(5) 0.124(16) 0.33(4) -0.10(2) 0.34(4) -0.08(2)
O14A 0.126(17) 0.24(3) 0.091(10) 0.008(13) -0.038(11) -0.058(16)

loop_
_atom_type_symbol
_atom_type_description
_atom_type_scat_dispersion_real
_atom_type_scat_dispersion_imag
_atom_type_scat_source
C C 0.0033 0.0016 'International Tables Vol C Tables 4.2.6.8 and 6.1.1.4'
H H 0.0000 0.0000 'International Tables Vol C Tables 4.2.6.8 and 6.1.1.4'
N N 0.0061 0.0033 'International Tables Vol C Tables 4.2.6.8 and 6.1.1.4'
O O 0.0106 0.0060 'International Tables Vol C Tables 4.2.6.8 and 6.1.1.4'
P P 0.1023 0.0942 'International Tables Vol C Tables 4.2.6.8 and 6.1.1.4'
Cu Cu 0.3201 1.2651 'International Tables Vol C Tables 4.2.6.8 and 6.1.1.4'
Cl Cl 0.1484 0.1585 'International Tables Vol C Tables 4.2.6.8 and 6.1.1.4'

loop_
_geom_angle_atom_site_label_1
_geom_angle_atom_site_label_2
_geom_angle_atom_site_label_3
_geom_angle
_geom_angle_site_symmetry_1
_geom_angle_site_symmetry_3
_geom_angle_publ_flag
O1 Cu1 O2 98.28(15) . . ?
O1 Cu1 N1 164.72(17) . . ?
O2 Cu1 N1 93.75(18) . . ?
O1 Cu1 N2 85.84(15) . . ?
O2 Cu1 N2 175.10(16) . . ?
N1 Cu1 N2 82.65(18) . . ?
O1 Cu1 O8 91.70(16) . . ?
O2 Cu1 O8 82.23(19) . . ?
N1 Cu1 O8 99.27(18) . . ?
N2 Cu1 O8 95.0(2) . . ?
O1 Cu1 O7 82.49(13) . 1_655 ?
O2 Cu1 O7 90.79(17) . 1_655 ?
N1 Cu1 O7 87.98(15) . 1_655 ?
N2 Cu1 O7 92.40(18) . 1_655 ?
O8 Cu1 O7 170.21(19) . 1_655 ?
O1 Cu1 Cu2 23.47(10) . . ?
O2 Cu1 Cu2 75.47(11) . . ?
N1 Cu1 Cu2 161.69(12) . . ?
N2 Cu1 Cu2 108.87(12) . . ?
O8 Cu1 Cu2 93.96(14) . . ?
O7 Cu1 Cu2 77.59(10) 1_655 . ?
O1 Cu2 O3 99.04(14) . . ?
O1 Cu2 N4 166.65(16) . . ?
O3 Cu2 N4 91.84(18) . . ?
O1 Cu2 N3 85.80(15) . . ?
O3 Cu2 N3 171.31(18) . . ?
N4 Cu2 N3 82.47(18) . . ?
O1 Cu2 O10 90.57(16) . . ?
O3 Cu2 O10 98.29(17) . . ?
N4 Cu2 O10 95.51(18) . . ?
N3 Cu2 O10 88.82(18) . . ?
O1 Cu2 Cu1 23.61(9) . . ?
O3 Cu2 Cu1 75.45(11) . . ?
N4 Cu2 Cu1 164.70(13) . . ?
N3 Cu2 Cu1 109.09(12) . . ?
O10 Cu2 Cu1 94.74(12) . . ?
C5 N1 C1 118.7(5) . . ?
C5 N1 Cu1 113.4(3) . . ?
C1 N1 Cu1 127.8(4) . . ?
C6 N2 C7 114.2(5) . . ?
C6 N2 Cu1 108.0(3) . . ?
C7 N2 Cu1 107.8(3) . . ?
C10 N3 C9 116.8(4) . . ?
C10 N3 Cu2 108.7(3) . . ?
C9 N3 Cu2 107.2(3) . . ?
C15 N4 C11 119.6(5) . . ?
C15 N4 Cu2 126.4(4) . . ?
C11 N4 Cu2 114.0(4) . . ?
C8 O1 Cu2 113.4(3) . . ?
C8 O1 Cu1 113.6(3) . . ?
Cu2 O1 Cu1 132.92(17) . . ?
O2 P1 O3 119.6(2) . . ?
O2 P1 O5 111.7(4) . . ?
O3 P1 O5 108.8(3) . . ?
O2 P1 O4 110.5(2) . . ?
O3 P1 O4 105.8(3) . . ?
O5 P1 O4 98.2(4) . . ?
P1 O2 Cu1 131.9(2) . . ?
P1 O3 Cu2 133.8(2) . . ?
C16 O4 P1 126.5(4) . . ?
C22 O5 P1 125.9(4) . . ?
N1 C1 C2 122.4(7) . . ?
C3 C2 C1 118.4(7) . . ?
C2 C3 C4 120.8(7) . . ?
C3 C4 C5 118.0(7) . . ?
N1 C5 C4 121.6(6) . . ?
N1 C5 C6 115.7(5) . . ?
C4 C5 C6 122.6(6) . . ?
N2 C6 C5 108.2(5) . . ?
N2 C7 C8 108.6(4) . . ?
O1 C8 C7 109.1(4) . . ?
O1 C8 C9 108.6(4) . . ?
C7 C8 C9 109.7(4) . . ?
N3 C9 C8 108.1(4) . . ?
N3 C10 C11 108.4(4) . . ?
N4 C11 C12 120.2(6) . . ?
N4 C11 C10 115.2(5) . . ?
C12 C11 C10 124.6(6) . . ?
C13 C12 C11 119.3(7) . . ?
C14 C13 C12 119.6(7) . . ?
C13 C14 C15 119.1(7) . . ?
N4 C15 C14 122.3(7) . . ?
C17 C16 C21 121.2(6) . . ?
C17 C16 O4 122.8(7) . . ?
C21 C16 O4 115.9(7) . . ?
C16 C17 C18 118.8(8) . . ?
C19 C18 C17 119.9(9) . . ?
C18 C19 C20 120.5(7) . . ?
C19 C20 C21 120.8(9) . . ?
C20 C21 C16 118.8(8) . . ?
C23 C22 O5 119.2(7) . . ?
C23 C22 C27 121.0(8) . . ?
O5 C22 C27 119.7(8) . . ?
C24 C23 C22 125.0(9) . . ?
C23 C24 C25 115.8(10) . . ?
C26 C25 C24 126.8(9) . . ?
C25 C26 C27 113.6(8) . . ?
C22 C27 C26 117.6(8) . . ?
O6 Cl1 O8 110.3(4) . . ?
O6 Cl1 O7 111.6(4) . . ?
O8 Cl1 O7 108.7(3) . . ?
O6 Cl1 O9 107.7(4) . . ?
O8 Cl1 O9 108.8(4) . . ?
O7 Cl1 O9 109.6(3) . . ?
Cl1 O8 Cu1 140.2(4) . . ?
C28 O10 Cu2 126.8(5) . . ?
O12 Cl2 O13A 137.0(13) . . ?
O12 Cl2 O12A 55(2) . . ?
O13A Cl2 O12A 107(2) . . ?
O12 Cl2 O13 111(2) . . ?
O13A Cl2 O13 50(2) . . ?
O12A Cl2 O13 60.5(13) . . ?
O12 Cl2 O11 113.0(9) . . ?
O13A Cl2 O11 110.0(11) . . ?
O12A Cl2 O11 111.1(16) . . ?
O13 Cl2 O11 111.5(12) . . ?
O12 Cl2 O14A 43(2) . . ?
O13A Cl2 O14A 124(3) . . ?
O12A Cl2 O14A 97.5(14) . . ?
O13 Cl2 O14A 141.0(17) . . ?
O11 Cl2 O14A 106.4(10) . . ?
O12 Cl2 O14 110.1(19) . . ?
O13A Cl2 O14 53(3) . . ?
O12A Cl2 O14 137.9(17) . . ?
O13 Cl2 O14 100.0(11) . . ?
O11 Cl2 O14 110.8(7) . . ?
O14A Cl2 O14 74.4(12) . . ?

loop_
_geom_bond_atom_site_label_1
_geom_bond_atom_site_label_2
_geom_bond_distance
_geom_bond_site_symmetry_2
_geom_bond_publ_flag
Cu1 O1 1.914(3) . ?
Cu1 O2 1.953(4) . ?
Cu1 N1 1.987(4) . ?
Cu1 N2 1.989(4) . ?
Cu1 O8 2.468(4) . ?
Cu1 O7 2.594(4) 1_655 ?
Cu1 Cu2 3.4996(10) . ?
Cu2 O1 1.903(3) . ?
Cu2 O3 1.938(3) . ?
Cu2 N4 1.978(5) . ?
Cu2 N3 1.987(4) . ?
Cu2 O10 2.332(4) . ?
N1 C5 1.338(8) . ?
N1 C1 1.340(7) . ?
N2 C6 1.480(7) . ?
N2 C7 1.486(6) . ?
N3 C10 1.462(6) . ?
N3 C9 1.468(6) . ?
N4 C15 1.333(7) . ?
N4 C11 1.336(7) . ?
O1 C8 1.426(5) . ?
P1 O2 1.470(4) . ?
P1 O3 1.483(4) . ?
P1 O5 1.567(5) . ?
P1 O4 1.585(5) . ?
O4 C16 1.393(6) . ?
O5 C22 1.371(7) . ?
C1 C2 1.381(9) . ?
C2 C3 1.345(11) . ?
C3 C4 1.382(11) . ?
C4 C5 1.387(8) . ?
C5 C6 1.514(8) . ?
C7 C8 1.524(8) . ?
C8 C9 1.527(7) . ?
C10 C11 1.503(8) . ?
C11 C12 1.394(8) . ?
C12 C13 1.367(10) . ?
C13 C14 1.359(11) . ?
C14 C15 1.363(10) . ?
C16 C17 1.370(10) . ?
C16 C21 1.378(10) . ?
C17 C18 1.389(9) . ?
C18 C19 1.360(13) . ?
C19 C20 1.365(13) . ?
C20 C21 1.366(10) . ?
C22 C23 1.309(9) . ?
C22 C27 1.383(11) . ?
C23 C24 1.306(11) . ?
C24 C25 1.369(12) . ?
C25 C26 1.350(13) . ?
C26 C27 1.476(13) . ?
C28 O10 1.378(9) . ?
Cl1 O6 1.369(6) . ?
Cl1 O8 1.419(5) . ?
Cl1 O7 1.427(4) . ?
Cl1 O9 1.429(5) . ?
Cl2 O12 1.283(15) . ?
Cl2 O13A 1.284(13) . ?
Cl2 O12A 1.33(2) . ?
Cl2 O13 1.354(15) . ?
Cl2 O11 1.403(5) . ?
Cl2 O14A 1.419(18) . ?
Cl2 O14 1.437(11) . ?

loop_
_geom_hbond_atom_site_label_D
_geom_hbond_atom_site_label_H
_geom_hbond_atom_site_label_A
_geom_hbond_distance_DH
_geom_hbond_distance_HA
_geom_hbond_distance_DA
_geom_hbond_angle_DHA
_geom_hbond_site_symmetry_A
N2 H2B O12 0.93 2.55 3.247(19) 131.6 3_566
N2 H2B O12A 0.93 2.57 3.37(3) 143.7 3_566
N3 H3B O14A 0.93 2.37 3.27(3) 161.1 .
N3 H3B O12 0.93 2.46 3.23(2) 141.1 .
O10 H4C O9 0.84 2.15 2.995(7) 179.0 .
